data_2209227
loop_
_publ_author_name
'Yang, Yun'
'Ma, Shu-Lin'
'Lu, Lan-Li'
'Yang, Xiao-Qing'

_publ_section_title (<i>E</i>)-4-(4-Ethoxy-3-methoxybenzylideneamino)-1,5-dimethyl-2-phenylpyrazolidin-3-one
_journal_coeditor_code IS2036
_journal_issue 6
_journal_name_full 'Acta Crystallographica Section E'
_journal_page_first o2237
_journal_page_last o2238
_journal_paper_doi 10.1107/S1600536806016400
_journal_volume 62
_journal_year 2006
_chemical_formula_iupac 'C21 H23 N3 O3'
_chemical_formula_moiety 'C21 H23 N3 O3'
_chemical_formula_sum 'C21 H23 N3 O3'
_chemical_formula_weight 365.42
_chemical_name_systematic
;
(E)-4-(4-Ethoxy-3-methoxybenzylideneamino)-1,5-dimethyl-2-phenylpyrazolidin-
3-one
;
_space_group_IT_number 14
_symmetry_cell_setting monoclinic
_symmetry_space_group_name_Hall '-P 2ybc'
_symmetry_space_group_name_H-M 'P 1 21/c 1'
_atom_sites_solution_hydrogens geom
_atom_sites_solution_primary direct
_atom_sites_solution_secondary difmap
_audit_creation_method SHELXL-97
_cell_angle_alpha 90.00
_cell_angle_beta 109.204(4)
_cell_angle_gamma 90.00
_cell_formula_units_Z 4
_cell_length_a 16.214(4)
_cell_length_b 8.4979(18)
_cell_length_c 14.888(3)
_cell_measurement_reflns_used 3033
_cell_measurement_temperature 294(2)
_cell_measurement_theta_max 25.28
_cell_measurement_theta_min 2.74
_cell_volume 1937.2(7)
_computing_cell_refinement 'SAINT (Bruker, 1999)'
_computing_data_collection 'SMART (Bruker, 1999)'
_computing_data_reduction SAINT
_computing_molecular_graphics 'SHELXTL (Sheldrick, 1997b)'
_computing_publication_material SHELXTL
_computing_structure_refinement 'SHELXL97 (Sheldrick, 1997a)'
_computing_structure_solution 'SHELXS97 (Sheldrick, 1997a)'
_diffrn_ambient_temperature 294(2)
_diffrn_measured_fraction_theta_full 0.994
_diffrn_measured_fraction_theta_max 0.994
_diffrn_measurement_device_type 'Bruker SMART APEX CCD area-detector'
_diffrn_measurement_method '\f and \w'
_diffrn_radiation_monochromator graphite
_diffrn_radiation_source 'fine-focus sealed tube'
_diffrn_radiation_type MoK\a
_diffrn_radiation_wavelength 0.71073
_diffrn_reflns_av_R_equivalents 0.0296
_diffrn_reflns_av_sigmaI/netI 0.0369
_diffrn_reflns_limit_h_max 14
_diffrn_reflns_limit_h_min -20
_diffrn_reflns_limit_k_max 10
_diffrn_reflns_limit_k_min -10
_diffrn_reflns_limit_l_max 17
_diffrn_reflns_limit_l_min -18
_diffrn_reflns_number 10562
_diffrn_reflns_theta_full 26.40
_diffrn_reflns_theta_max 26.40
_diffrn_reflns_theta_min 1.33
_diffrn_standards_number 0
_exptl_absorpt_coefficient_mu 0.085
_exptl_absorpt_correction_T_max 0.983
_exptl_absorpt_correction_T_min 0.962
_exptl_absorpt_correction_type multi-scan
_exptl_absorpt_process_details '(SADABS; Sheldrick, 1996)'
_exptl_crystal_colour yellow
_exptl_crystal_density_diffrn 1.253
_exptl_crystal_density_method 'not measured'
_exptl_crystal_description block
_exptl_crystal_F_000 776
_exptl_crystal_size_max 0.22
_exptl_crystal_size_mid 0.20
_exptl_crystal_size_min 0.18
_refine_diff_density_max 0.170
_refine_diff_density_min -0.132
_refine_ls_extinction_coef 0.0083(10)
_refine_ls_extinction_expression Fc^*^=kFc[1+0.001xFc^2^\l^3^/sin(2\q)]^-1/4^
_refine_ls_extinction_method SHELXL97
_refine_ls_goodness_of_fit_ref 1.003
_refine_ls_hydrogen_treatment constr
_refine_ls_matrix_type full
_refine_ls_number_parameters 249
_refine_ls_number_reflns 3944
_refine_ls_number_restraints 0
_refine_ls_restrained_S_all 1.003
_refine_ls_R_factor_all 0.0803
_refine_ls_R_factor_gt 0.0395
_refine_ls_shift/su_max 0.003
_refine_ls_shift/su_mean 0.000
_refine_ls_structure_factor_coef Fsqd
_refine_ls_weighting_details 'calc w=1/[\s^2^(Fo^2^)+(0.0497P)^2^+0.3272P] where P=(Fo^2^+2Fc^2^)/3'
_refine_ls_weighting_scheme calc
_refine_ls_wR_factor_gt 0.0932
_refine_ls_wR_factor_ref 0.1152
_reflns_number_gt 2373
_reflns_number_total 3944
_reflns_threshold_expression I>2\s(I)
_cod_data_source_file is2036.cif
_cod_data_source_block I
_cod_depositor_comments
;
The following automatic conversions were performed:
'_symmetry_cell_setting' value 'Monoclinic' changed to 'monoclinic'
according to '/home/saulius/struct/CIF-dictionaries/cif_core.dic'
dictionary named 'cif_core.dic' version 2.4.1 from 2010-06-29.

Automatic conversion script
Id: cif_fix_enum 1527 2010-12-29 10:47:43Z saulius 

The following automatic conversions were performed:

'_symmetry_cell_setting' value 'Monoclinic' changed to 'monoclinic'
according to /home/saulius/struct/CIF-dictionaries/cif_core.dic
dictionary named 'cif_core.dic' version 2.4.1 from 2010-06-29.

Automatic conversion script
Id: cif_fix_values 1715 2011-07-08 13:25:40Z adriana 
;
_cod_original_cell_volume 1937.1(7)
_cod_original_sg_symbol_H-M 'P 21/c'
_cod_database_code 2209227
_cod_database_fobs_code 2209227

loop_
_symmetry_equiv_pos_as_xyz
'x, y, z'
'-x, y+1/2, -z+1/2'
'-x, -y, -z'
'x, -y-1/2, z-1/2'

loop_
_atom_site_type_symbol
_atom_site_label
_atom_site_fract_x
_atom_site_fract_y
_atom_site_fract_z
_atom_site_U_iso_or_equiv
_atom_site_adp_type
_atom_site_calc_flag
_atom_site_refinement_flags
_atom_site_occupancy
O O1 0.26996(7) 0.40543(12) 0.13775(8) 0.0488(3) Uani d . 1
O O2 0.30611(7) 0.11295(12) 0.13997(9) 0.0516(3) Uani d . 1
O O3 0.77922(8) 0.26308(16) 0.10333(10) 0.0643(4) Uani d . 1
N N1 0.61572(9) 0.0786(2) 0.11904(10) 0.0510(4) Uani d . 1
N N2 0.80497(9) -0.14220(17) 0.12679(10) 0.0477(4) Uani d . 1
N N3 0.83278(9) 0.00824(17) 0.11010(10) 0.0491(4) Uani d . 1
C C1 0.15317(13) 0.5720(2) 0.13647(15) 0.0647(6) Uani d . 1
H H1A 0.1137 0.5312 0.0780 0.097 Uiso calc R 1
H H1B 0.1376 0.6786 0.1449 0.097 Uiso calc R 1
H H1C 0.1497 0.5089 0.1886 0.097 Uiso calc R 1
C C2 0.24456(12) 0.56752(19) 0.13335(13) 0.0508(5) Uani d . 1
H H2A 0.2468 0.6151 0.0750 0.061 Uiso calc R 1
H H2B 0.2836 0.6250 0.1868 0.061 Uiso calc R 1
C C3 0.35002(11) 0.37209(19) 0.13092(11) 0.0426(4) Uani d . 1
C C4 0.40966(12) 0.4808(2) 0.12123(13) 0.0550(5) Uani d . 1
H H4 0.3969 0.5877 0.1197 0.066 Uiso calc R 1
C C5 0.48817(12) 0.4313(2) 0.11381(14) 0.0569(5) Uani d . 1
H H5 0.5276 0.5059 0.1068 0.068 Uiso calc R 1
C C6 0.50960(11) 0.2742(2) 0.11650(12) 0.0483(4) Uani d . 1
C C7 0.44909(10) 0.1636(2) 0.12602(11) 0.0455(4) Uani d . 1
H H7 0.4624 0.0569 0.1280 0.055 Uiso calc R 1
C C8 0.37040(10) 0.21095(18) 0.13253(11) 0.0403(4) Uani d . 1
C C9 0.32241(12) -0.05084(19) 0.14361(15) 0.0574(5) Uani d . 1
H H9A 0.3325 -0.0833 0.0863 0.086 Uiso calc R 1
H H9B 0.2728 -0.1061 0.1496 0.086 Uiso calc R 1
H H9C 0.3730 -0.0742 0.1974 0.086 Uiso calc R 1
C C10 0.59376(11) 0.2234(2) 0.11022(13) 0.0537(5) Uani d . 1
H H10 0.6317 0.2976 0.0997 0.064 Uiso calc R 1
C C11 0.69634(10) 0.0285(2) 0.11570(12) 0.0464(4) Uani d . 1
C C12 0.72015(11) -0.1258(2) 0.12369(11) 0.0469(4) Uani d . 1
C C13 0.76924(11) 0.1196(2) 0.10817(12) 0.0489(5) Uani d . 1
C C14 0.66620(12) -0.2637(2) 0.12941(14) 0.0606(5) Uani d . 1
H H14A 0.6520 -0.3227 0.0713 0.091 Uiso calc R 1
H H14B 0.6134 -0.2284 0.1388 0.091 Uiso calc R 1
H H14C 0.6983 -0.3292 0.1818 0.091 Uiso calc R 1
C C15 0.83281(12) -0.2726(2) 0.07940(14) 0.0596(5) Uani d . 1
H H15A 0.8065 -0.3685 0.0907 0.089 Uiso calc R 1
H H15B 0.8952 -0.2822 0.1041 0.089 Uiso calc R 1
H H15C 0.8149 -0.2526 0.0122 0.089 Uiso calc R 1
C C16 0.92318(10) 0.0383(2) 0.12880(12) 0.0470(4) Uani d . 1
C C17 0.98658(12) -0.0414(2) 0.19936(13) 0.0567(5) Uani d . 1
H H17 0.9710 -0.1150 0.2372 0.068 Uiso calc R 1
C C18 1.07386(12) -0.0099(3) 0.21290(16) 0.0710(6) Uani d . 1
H H18 1.1171 -0.0645 0.2592 0.085 Uiso calc R 1
C C19 1.09683(14) 0.1012(3) 0.15842(19) 0.0789(7) Uani d . 1
H H19 1.1554 0.1227 0.1683 0.095 Uiso calc R 1
C C20 1.03316(15) 0.1799(3) 0.08975(18) 0.0744(6) Uani d . 1
H H20 1.0488 0.2556 0.0532 0.089 Uiso calc R 1
C C21 0.94644(12) 0.1490(2) 0.07387(14) 0.0596(5) Uani d . 1
H H21 0.9036 0.2023 0.0263 0.071 Uiso calc R 1

loop_
_atom_site_aniso_label
_atom_site_aniso_U_11
_atom_site_aniso_U_22
_atom_site_aniso_U_33
_atom_site_aniso_U_12
_atom_site_aniso_U_13
_atom_site_aniso_U_23
O1 0.0516(7) 0.0327(6) 0.0666(8) -0.0001(5) 0.0256(6) -0.0003(5)
O2 0.0462(7) 0.0322(6) 0.0828(9) -0.0044(5) 0.0300(6) 0.0019(6)
O3 0.0460(8) 0.0578(9) 0.0887(10) -0.0064(6) 0.0216(7) 0.0086(7)
N1 0.0338(8) 0.0706(11) 0.0474(9) -0.0061(8) 0.0119(6) 0.0017(8)
N2 0.0431(8) 0.0520(9) 0.0497(9) -0.0076(7) 0.0175(7) 0.0018(7)
N3 0.0364(8) 0.0552(9) 0.0566(9) -0.0071(7) 0.0165(7) 0.0066(7)
C1 0.0719(14) 0.0508(12) 0.0763(14) 0.0138(10) 0.0310(11) 0.0060(10)
C2 0.0667(12) 0.0323(9) 0.0548(11) 0.0036(9) 0.0216(9) 0.0020(8)
C3 0.0436(10) 0.0391(10) 0.0450(10) -0.0055(8) 0.0144(8) -0.0012(7)
C4 0.0585(12) 0.0384(10) 0.0700(13) -0.0087(9) 0.0235(10) 0.0017(9)
C5 0.0504(11) 0.0515(12) 0.0699(13) -0.0185(9) 0.0213(10) 0.0024(9)
C6 0.0391(10) 0.0570(12) 0.0475(11) -0.0090(8) 0.0123(8) 0.0007(8)
C7 0.0415(10) 0.0443(10) 0.0491(10) -0.0025(8) 0.0129(8) 0.0026(8)
C8 0.0397(9) 0.0365(9) 0.0452(10) -0.0074(7) 0.0148(8) 0.0013(7)
C9 0.0585(12) 0.0346(10) 0.0807(14) -0.0029(9) 0.0250(10) 0.0048(9)
C10 0.0385(10) 0.0670(13) 0.0546(12) -0.0134(9) 0.0139(9) 0.0014(9)
C11 0.0343(9) 0.0627(12) 0.0411(10) -0.0086(9) 0.0109(7) 0.0013(8)
C12 0.0379(10) 0.0646(12) 0.0371(10) -0.0115(9) 0.0108(7) 0.0010(8)
C13 0.0369(10) 0.0590(12) 0.0486(11) -0.0047(9) 0.0113(8) 0.0045(9)
C14 0.0525(11) 0.0699(13) 0.0608(12) -0.0196(10) 0.0208(10) 0.0008(10)
C15 0.0562(12) 0.0635(13) 0.0604(12) -0.0037(10) 0.0208(10) -0.0040(10)
C16 0.0338(9) 0.0590(11) 0.0503(11) -0.0077(8) 0.0167(8) -0.0053(9)
C17 0.0459(11) 0.0668(12) 0.0562(12) 0.0000(10) 0.0155(9) -0.0045(10)
C18 0.0411(11) 0.0798(15) 0.0846(16) 0.0067(11) 0.0105(11) -0.0237(13)
C19 0.0422(12) 0.0863(17) 0.118(2) -0.0160(12) 0.0392(13) -0.0374(15)
C20 0.0631(14) 0.0754(15) 0.1011(18) -0.0189(12) 0.0495(14) -0.0118(13)
C21 0.0524(12) 0.0677(13) 0.0645(13) -0.0113(10) 0.0271(10) 0.0030(10)

loop_
_atom_type_symbol
_atom_type_description
_atom_type_scat_dispersion_real
_atom_type_scat_dispersion_imag
_atom_type_scat_source
C C 0.0033 0.0016 'International Tables Vol C Tables 4.2.6.8 and 6.1.1.4'
H H 0.0000 0.0000 'International Tables Vol C Tables 4.2.6.8 and 6.1.1.4'
N N 0.0061 0.0033 'International Tables Vol C Tables 4.2.6.8 and 6.1.1.4'
O O 0.0106 0.0060 'International Tables Vol C Tables 4.2.6.8 and 6.1.1.4'

loop_
_geom_angle_atom_site_label_1
_geom_angle_atom_site_label_2
_geom_angle_atom_site_label_3
_geom_angle
_geom_angle_publ_flag
C3 O1 C2 117.53(13) yes
C8 O2 C9 117.70(13) yes
C10 N1 C11 121.67(16) yes
C12 N2 N3 106.19(14) yes
C12 N2 C15 121.84(15) yes
N3 N2 C15 115.86(13) yes
C13 N3 N2 110.13(13) yes
C13 N3 C16 126.13(15) yes
N2 N3 C16 119.93(14) yes
C2 C1 H1A 109.5 ?
C2 C1 H1B 109.5 ?
H1A C1 H1B 109.5 ?
C2 C1 H1C 109.5 ?
H1A C1 H1C 109.5 ?
H1B C1 H1C 109.5 ?
O1 C2 C1 107.16(14) no
O1 C2 H2A 110.3 ?
C1 C2 H2A 110.3 ?
O1 C2 H2B 110.3 ?
C1 C2 H2B 110.3 ?
H2A C2 H2B 108.5 ?
O1 C3 C4 125.86(15) yes
O1 C3 C8 115.12(14) yes
C4 C3 C8 119.00(16) ?
C5 C4 C3 120.13(17) ?
C5 C4 H4 119.9 ?
C3 C4 H4 119.9 ?
C6 C5 C4 121.59(17) ?
C6 C5 H5 119.2 ?
C4 C5 H5 119.2 ?
C5 C6 C7 118.40(16) ?
C5 C6 C10 121.05(16) ?
C7 C6 C10 120.55(17) ?
C8 C7 C6 120.66(16) ?
C8 C7 H7 119.7 ?
C6 C7 H7 119.7 ?
O2 C8 C7 125.38(15) yes
O2 C8 C3 114.41(14) yes
C7 C8 C3 120.21(15) ?
O2 C9 H9A 109.5 ?
O2 C9 H9B 109.5 ?
H9A C9 H9B 109.5 ?
O2 C9 H9C 109.5 no
H9A C9 H9C 109.5 ?
H9B C9 H9C 109.5 ?
N1 C10 C6 120.83(17) no
N1 C10 H10 119.6 ?
C6 C10 H10 119.6 ?
C12 C11 N1 122.30(16) yes
C12 C11 C13 107.85(15) ?
N1 C11 C13 129.79(17) yes
C11 C12 N2 110.76(15) yes
C11 C12 C14 127.67(17) ?
N2 C12 C14 121.56(17) no
O3 C13 N3 124.20(16) yes
O3 C13 C11 131.17(18) yes
N3 C13 C11 104.61(15) yes
C12 C14 H14A 109.5 ?
C12 C14 H14B 109.5 ?
H14A C14 H14B 109.5 ?
C12 C14 H14C 109.5 ?
H14A C14 H14C 109.5 ?
H14B C14 H14C 109.5 ?
N2 C15 H15A 109.5 ?
N2 C15 H15B 109.5 ?
H15A C15 H15B 109.5 ?
N2 C15 H15C 109.5 ?
H15A C15 H15C 109.5 ?
H15B C15 H15C 109.5 ?
C21 C16 C17 120.37(17) ?
C21 C16 N3 118.17(16) no
C17 C16 N3 121.46(16) no
C16 C17 C18 118.94(19) ?
C16 C17 H17 120.5 ?
C18 C17 H17 120.5 ?
C19 C18 C17 120.5(2) ?
C19 C18 H18 119.7 ?
C17 C18 H18 119.7 ?
C20 C19 C18 119.6(2) ?
C20 C19 H19 120.2 ?
C18 C19 H19 120.2 ?
C19 C20 C21 121.0(2) ?
C19 C20 H20 119.5 ?
C21 C20 H20 119.5 ?
C20 C21 C16 119.6(2) ?
C20 C21 H21 120.2 ?
C16 C21 H21 120.2 ?

loop_
_geom_bond_atom_site_label_1
_geom_bond_atom_site_label_2
_geom_bond_distance
_geom_bond_publ_flag
O1 C3 1.365(2) yes
O1 C2 1.4330(19) yes
O2 C8 1.3668(18) yes
O2 C9 1.414(2) yes
O3 C13 1.235(2) yes
N1 C10 1.276(2) yes
N1 C11 1.391(2) yes
N2 C12 1.368(2) yes
N2 N3 1.4047(19) yes
N2 C15 1.462(2) yes
N3 C13 1.392(2) yes
N3 C16 1.422(2) yes
C1 C2 1.498(3) ?
C1 H1A 0.9600 ?
C1 H1B 0.9600 ?
C1 H1C 0.9600 ?
C2 H2A 0.9700 ?
C2 H2B 0.9700 ?
C3 C4 1.379(2) ?
C3 C8 1.407(2) ?
C4 C5 1.379(3) ?
C4 H4 0.9300 ?
C5 C6 1.377(3) ?
C5 H5 0.9300 ?
C6 C7 1.399(2) ?
C6 C10 1.463(3) ?
C7 C8 1.371(2) ?
C7 H7 0.9300 ?
C9 H9A 0.9600 ?
C9 H9B 0.9600 ?
C9 H9C 0.9600 ?
C10 H10 0.9300 ?
C11 C12 1.361(2) ?
C11 C13 1.448(2) ?
C12 C14 1.481(2) ?
C14 H14A 0.9600 ?
C14 H14B 0.9600 ?
C14 H14C 0.9600 ?
C15 H15A 0.9600 ?
C15 H15B 0.9600 ?
C15 H15C 0.9600 ?
C16 C21 1.378(2) ?
C16 C17 1.382(2) ?
C17 C18 1.388(3) ?
C17 H17 0.9300 ?
C18 C19 1.374(3) ?
C18 H18 0.9300 ?
C19 C20 1.365(3) ?
C19 H19 0.9300 ?
C20 C21 1.372(3) ?
C20 H20 0.9300 ?
C21 H21 0.9300 ?

loop_
_geom_hbond_atom_site_label_D
_geom_hbond_atom_site_label_H
_geom_hbond_atom_site_label_A
_geom_hbond_site_symmetry_A
_geom_hbond_distance_DH
_geom_hbond_distance_HA
_geom_hbond_distance_DA
_geom_hbond_angle_DHA
C15 H15C O1 3_655 0.96 2.56 3.310(2) 135

loop_
_geom_torsion_atom_site_label_1
_geom_torsion_atom_site_label_2
_geom_torsion_atom_site_label_3
_geom_torsion_atom_site_label_4
_geom_torsion
C12 N2 N3 C13 7.11(18)
C15 N2 N3 C13 145.79(15)
C12 N2 N3 C16 166.45(14)
C15 N2 N3 C16 -54.9(2)
C3 O1 C2 C1 176.67(14)
C2 O1 C3 C4 0.8(2)
C2 O1 C3 C8 -178.01(14)
O1 C3 C4 C5 -179.15(17)
C8 C3 C4 C5 -0.4(3)
C3 C4 C5 C6 -0.5(3)
C4 C5 C6 C7 0.7(3)
C4 C5 C6 C10 -178.92(17)
C5 C6 C7 C8 0.0(2)
C10 C6 C7 C8 179.58(16)
C9 O2 C8 C7 1.6(2)
C9 O2 C8 C3 -178.98(15)
C6 C7 C8 O2 178.55(15)
C6 C7 C8 C3 -0.8(2)
O1 C3 C8 O2 0.5(2)
C4 C3 C8 O2 -178.43(15)
O1 C3 C8 C7 179.92(14)
C4 C3 C8 C7 1.0(2)
C11 N1 C10 C6 -178.34(15)
C5 C6 C10 N1 175.33(18)
C7 C6 C10 N1 -4.3(3)
C10 N1 C11 C12 -179.07(17)
C10 N1 C11 C13 3.9(3)
N1 C11 C12 N2 -174.54(14)
C13 C11 C12 N2 3.05(19)
N1 C11 C12 C14 5.0(3)
C13 C11 C12 C14 -177.38(16)
N3 N2 C12 C11 -6.19(18)
C15 N2 C12 C11 -141.82(16)
N3 N2 C12 C14 174.21(15)
C15 N2 C12 C14 38.6(2)
N2 N3 C13 O3 173.23(16)
C16 N3 C13 O3 15.5(3)
N2 N3 C13 C11 -5.21(17)
C16 N3 C13 C11 -162.97(16)
C12 C11 C13 O3 -176.90(19)
N1 C11 C13 O3 0.4(3)
C12 C11 C13 N3 1.38(18)
N1 C11 C13 N3 178.73(16)
C13 N3 C16 C21 -54.9(2)
N2 N3 C16 C21 149.32(16)
C13 N3 C16 C17 125.66(19)
N2 N3 C16 C17 -30.1(2)
C21 C16 C17 C18 -1.0(3)
N3 C16 C17 C18 178.44(17)
C16 C17 C18 C19 1.4(3)
C17 C18 C19 C20 -0.7(3)
C18 C19 C20 C21 -0.4(3)
C19 C20 C21 C16 0.9(3)
C17 C16 C21 C20 -0.1(3)
N3 C16 C21 C20 -179.59(18)

loop_
_cod_related_entry_id
_cod_related_entry_database
_cod_related_entry_code
1 ChemSpider 30654966
